data_4110258
loop_
_publ_author_name
'Sriparna Ray'
'Renu Mohan'
'Jay K. Singh'
'Manoja K. Samantaray'
'Mobin M. Shaikh'
'Dulal Panda'
'Prasenjit Ghosh'

_publ_section_title
;
 Anticancer and Antimicrobial Metallopharmaceutical Agents Based on
 Palladium, Gold, and Silver N-Heterocyclic Carbene Complexes
;
_journal_name_full 'Journal of the American Chemical Society'
_journal_page_first 15042
_journal_page_last 15053
_journal_paper_doi 10.1021/ja075889z
_journal_volume 129
_journal_year 2007
_chemical_formula_sum 'C14 H18 Au Cl N2'
_chemical_formula_weight 446.72
_chemical_name_systematic
;
 ?
;
_space_group_IT_number 14
_symmetry_cell_setting monoclinic
_symmetry_space_group_name_Hall '-P 2ybc'
_symmetry_space_group_name_H-M 'P 1 21/c 1'
_atom_sites_solution_hydrogens geom
_atom_sites_solution_primary direct
_atom_sites_solution_secondary difmap
_audit_creation_method SHELXL-97
_cell_angle_alpha 90.00
_cell_angle_beta 113.2830(10)
_cell_angle_gamma 90.00
_cell_formula_units_Z 4
_cell_length_a 11.7040(6)
_cell_length_b 9.6398(4)
_cell_length_c 14.8049(7)
_cell_measurement_reflns_used 5411
_cell_measurement_temperature 293(2)
_cell_measurement_theta_max 32.1292
_cell_measurement_theta_min 2.9886
_cell_volume 1534.32(13)
_computing_cell_refinement 'CrysAlis RED, Oxford Diffraction Ltd.,'
_computing_data_collection 'CrysAlis CCD, Oxford Diffraction Ltd.,'
_computing_data_reduction 'CrysAlis RED, Oxford Diffraction Ltd.,'
_computing_molecular_graphics Ortep3
_computing_publication_material Shelx97
_computing_structure_refinement 'SHELXL-97 (Sheldrick, 1997)'
_computing_structure_solution 'SHELXS-97 (Sheldrick, 1997)'
_diffrn_ambient_temperature 293(2)
_diffrn_detector_area_resol_mean 15.9948
_diffrn_measured_fraction_theta_full 0.939
_diffrn_measured_fraction_theta_max 0.939
_diffrn_radiation_monochromator graphite
_diffrn_radiation_source 'Enhance (Mo) X-ray Source'
_diffrn_radiation_type MoK\a
_diffrn_radiation_wavelength 0.71073
_diffrn_reflns_av_R_equivalents 0.0766
_diffrn_reflns_av_sigmaI/netI 0.0709
_diffrn_reflns_limit_h_max 15
_diffrn_reflns_limit_h_min -16
_diffrn_reflns_limit_k_max 13
_diffrn_reflns_limit_k_min -13
_diffrn_reflns_limit_l_max 20
_diffrn_reflns_limit_l_min -16
_diffrn_reflns_number 12634
_diffrn_reflns_theta_full 30.00
_diffrn_reflns_theta_max 30.00
_diffrn_reflns_theta_min 3.00
_exptl_absorpt_coefficient_mu 9.747
_exptl_absorpt_correction_T_max 0.1860
_exptl_absorpt_correction_T_min 0.1272
_exptl_absorpt_correction_type multi-scan
_exptl_absorpt_process_details
;
CrysAlis RED, Oxford Diffraction Ltd.,
Version 1.171.31.5 (release 28-08-2006 CrysAlis171 .NET)
(compiled Aug 28 2006,13:05:05)
empirical absorption correction using spherical harmonics,
 implemented in SCALE3 ABSPACK scaling algorithm.
;
_exptl_crystal_colour colourless
_exptl_crystal_density_diffrn 1.934
_exptl_crystal_description block
_exptl_crystal_F_000 848
_exptl_crystal_size_max 0.36
_exptl_crystal_size_mid 0.28
_exptl_crystal_size_min 0.26
_refine_diff_density_max 2.006
_refine_diff_density_min -2.126
_refine_diff_density_rms 0.205
_refine_ls_extinction_coef 0.0094(4)
_refine_ls_extinction_expression Fc^*^=kFc[1+0.001xFc^2^\l^3^/sin(2\q)]^-1/4^
_refine_ls_extinction_method SHELXL
_refine_ls_goodness_of_fit_ref 0.943
_refine_ls_hydrogen_treatment riding
_refine_ls_matrix_type full
_refine_ls_number_parameters 167
_refine_ls_number_reflns 4203
_refine_ls_number_restraints 0
_refine_ls_restrained_S_all 0.943
_refine_ls_R_factor_all 0.0639
_refine_ls_R_factor_gt 0.0404
_refine_ls_shift/su_max 0.001
_refine_ls_shift/su_mean 0.000
_refine_ls_structure_factor_coef Fsqd
_refine_ls_weighting_details 'calc w=1/[\s^2^(Fo^2^)+(0.0462P)^2^+0.0000P] where P=(Fo^2^+2Fc^2^)/3'
_refine_ls_weighting_scheme calc
_refine_ls_wR_factor_gt 0.0867
_refine_ls_wR_factor_ref 0.0951
_reflns_number_gt 2821
_reflns_number_total 4203
_reflns_threshold_expression >2sigma(I)
_cod_data_source_file ja075889zsi20070806_105125.cif
_cod_data_source_block pg071
_cod_original_cell_volume 1534.32(12)
_cod_original_sg_symbol_H-M 'P 21/c'
_cod_database_code 4110258

loop_
_symmetry_equiv_pos_as_xyz
'x, y, z'
'-x, y+1/2, -z+1/2'
'-x, -y, -z'
'x, -y-1/2, z-1/2'

loop_
_atom_site_label
_atom_site_type_symbol
_atom_site_fract_x
_atom_site_fract_y
_atom_site_fract_z
_atom_site_U_iso_or_equiv
_atom_site_adp_type
_atom_site_occupancy
_atom_site_symmetry_multiplicity
_atom_site_calc_flag
_atom_site_refinement_flags
Au1 Au 0.77407(2) -0.06913(2) 0.077515(17) 0.04034(11) Uani 1 1 d .
Cl1 Cl 0.79557(16) -0.29277(15) 0.03730(14) 0.0557(4) Uani 1 1 d .
N1 N 0.8305(5) 0.2368(5) 0.1238(4) 0.0409(11) Uani 1 1 d .
N2 N 0.6646(5) 0.1702(5) 0.1424(4) 0.0451(12) Uani 1 1 d .
C1 C 0.7563(5) 0.1247(6) 0.1153(4) 0.0395(12) Uani 1 1 d .
C2 C 0.6816(7) 0.3073(6) 0.1678(5) 0.0564(17) Uani 1 1 d .
H2 H 0.6313 0.3616 0.1890 0.068 Uiso 1 1 calc R
C3 C 0.7844(7) 0.3488(6) 0.1563(5) 0.0516(16) Uani 1 1 d .
H3 H 0.8185 0.4375 0.1681 0.062 Uiso 1 1 calc R
C4 C 0.9407(6) 0.2377(6) 0.0965(5) 0.0462(14) Uani 1 1 d .
C5 C 0.8977(7) 0.2043(9) -0.0125(6) 0.071(2) Uani 1 1 d .
H5A H 0.8623 0.1129 -0.0249 0.107 Uiso 1 1 calc R
H5B H 0.9674 0.2084 -0.0311 0.107 Uiso 1 1 calc R
H5C H 0.8362 0.2707 -0.0502 0.107 Uiso 1 1 calc R
C6 C 1.0366(7) 0.1332(8) 0.1578(6) 0.0659(19) Uani 1 1 d .
H6A H 1.0578 0.1512 0.2263 0.099 Uiso 1 1 calc R
H6B H 1.1098 0.1410 0.1438 0.099 Uiso 1 1 calc R
H6C H 1.0031 0.0413 0.1420 0.099 Uiso 1 1 calc R
C7 C 1.0005(8) 0.3821(8) 0.1160(7) 0.076(2) Uani 1 1 d .
H7A H 0.9437 0.4483 0.0727 0.114 Uiso 1 1 calc R
H7B H 1.0755 0.3805 0.1043 0.114 Uiso 1 1 calc R
H7C H 1.0197 0.4081 0.1830 0.114 Uiso 1 1 calc R
C8 C 0.5569(6) 0.0889(7) 0.1369(5) 0.0540(17) Uani 1 1 d .
H8A H 0.5720 -0.0083 0.1286 0.065 Uiso 1 1 calc R
H8B H 0.4848 0.1178 0.0798 0.065 Uiso 1 1 calc R
C9 C 0.5297(5) 0.1057(6) 0.2278(5) 0.0417(13) Uani 1 1 d .
C10 C 0.4213(6) 0.1689(7) 0.2227(5) 0.0516(16) Uani 1 1 d .
H10 H 0.3644 0.2010 0.1625 0.062 Uiso 1 1 calc R
C11 C 0.3966(7) 0.1848(7) 0.3054(5) 0.0568(17) Uani 1 1 d .
H11 H 0.3224 0.2260 0.3001 0.068 Uiso 1 1 calc R
C12 C 0.4786(7) 0.1415(7) 0.3948(5) 0.0563(17) Uani 1 1 d .
H12 H 0.4626 0.1558 0.4508 0.068 Uiso 1 1 calc R
C13 C 0.5854(8) 0.0762(7) 0.4010(6) 0.063(2) Uani 1 1 d .
H13 H 0.6412 0.0442 0.4617 0.076 Uiso 1 1 calc R
C14 C 0.6113(6) 0.0574(7) 0.3189(5) 0.0538(17) Uani 1 1 d .
H14 H 0.6839 0.0121 0.3244 0.065 Uiso 1 1 calc R

loop_
_atom_site_aniso_label
_atom_site_aniso_U_11
_atom_site_aniso_U_22
_atom_site_aniso_U_33
_atom_site_aniso_U_23
_atom_site_aniso_U_13
_atom_site_aniso_U_12
Au1 0.03370(14) 0.04405(14) 0.04607(17) -0.00396(10) 0.01877(10) -0.00205(9)
Cl1 0.0544(10) 0.0449(7) 0.0771(12) -0.0073(8) 0.0358(9) -0.0036(7)
N1 0.044(3) 0.041(2) 0.042(3) 0.003(2) 0.022(2) 0.002(2)
N2 0.040(3) 0.055(3) 0.047(3) -0.009(2) 0.025(2) -0.005(2)
C1 0.034(3) 0.048(3) 0.035(3) -0.001(3) 0.012(2) 0.000(2)
C2 0.057(4) 0.056(4) 0.063(4) -0.008(3) 0.032(4) 0.012(3)
C3 0.058(4) 0.044(3) 0.059(4) -0.007(3) 0.030(3) 0.002(3)
C4 0.040(3) 0.050(3) 0.057(4) -0.005(3) 0.028(3) -0.003(3)
C5 0.054(5) 0.100(6) 0.069(5) 0.004(5) 0.036(4) 0.005(4)
C6 0.042(4) 0.069(4) 0.084(6) 0.009(4) 0.022(4) 0.011(3)
C7 0.065(5) 0.059(4) 0.122(8) -0.010(5) 0.055(5) -0.013(4)
C8 0.034(3) 0.076(4) 0.051(4) -0.018(3) 0.016(3) -0.008(3)
C9 0.029(3) 0.048(3) 0.048(4) -0.001(3) 0.015(3) 0.000(2)
C10 0.037(3) 0.071(4) 0.040(4) 0.002(3) 0.009(3) 0.012(3)
C11 0.043(4) 0.077(4) 0.060(4) -0.005(4) 0.031(3) 0.011(3)
C12 0.059(5) 0.064(4) 0.056(4) -0.004(3) 0.033(4) -0.007(3)
C13 0.063(5) 0.072(5) 0.044(4) 0.008(3) 0.010(4) 0.002(4)
C14 0.035(3) 0.067(4) 0.060(4) -0.003(3) 0.019(3) 0.008(3)

loop_
_atom_type_symbol
_atom_type_description
_atom_type_scat_dispersion_real
_atom_type_scat_dispersion_imag
_atom_type_scat_source
C C 0.0033 0.0016 'International Tables Vol C Tables 4.2.6.8 and 6.1.1.4'
H H 0.0000 0.0000 'International Tables Vol C Tables 4.2.6.8 and 6.1.1.4'
N N 0.0061 0.0033 'International Tables Vol C Tables 4.2.6.8 and 6.1.1.4'
Cl Cl 0.1484 0.1585 'International Tables Vol C Tables 4.2.6.8 and 6.1.1.4'
Au Au -2.0133 8.8022 'International Tables Vol C Tables 4.2.6.8 and 6.1.1.4'

loop_
_geom_angle_atom_site_label_1
_geom_angle_atom_site_label_2
_geom_angle_atom_site_label_3
_geom_angle
C1 Au1 Cl1 178.88(17)
C1 N1 C3 109.4(5)
C1 N1 C4 124.5(5)
C3 N1 C4 126.0(5)
C1 N2 C2 110.3(5)
C1 N2 C8 125.2(5)
C2 N2 C8 124.3(5)
N2 C1 N1 105.4(5)
N2 C1 Au1 124.8(4)
N1 C1 Au1 129.8(4)
C3 C2 N2 107.1(5)
C3 C2 H2 126.5
N2 C2 H2 126.5
C2 C3 N1 107.8(6)
C2 C3 H3 126.1
N1 C3 H3 126.1
N1 C4 C6 110.4(5)
N1 C4 C5 109.0(5)
C6 C4 C5 110.5(6)
N1 C4 C7 109.4(5)
C6 C4 C7 108.4(6)
C5 C4 C7 109.0(6)
C4 C5 H5A 109.5
C4 C5 H5B 109.5
H5A C5 H5B 109.5
C4 C5 H5C 109.5
H5A C5 H5C 109.5
H5B C5 H5C 109.5
C4 C6 H6A 109.5
C4 C6 H6B 109.5
H6A C6 H6B 109.5
C4 C6 H6C 109.5
H6A C6 H6C 109.5
H6B C6 H6C 109.5
C4 C7 H7A 109.5
C4 C7 H7B 109.5
H7A C7 H7B 109.5
C4 C7 H7C 109.5
H7A C7 H7C 109.5
H7B C7 H7C 109.5
N2 C8 C9 112.0(5)
N2 C8 H8A 109.2
C9 C8 H8A 109.2
N2 C8 H8B 109.2
C9 C8 H8B 109.2
H8A C8 H8B 107.9
C10 C9 C14 117.8(6)
C10 C9 C8 120.7(6)
C14 C9 C8 121.5(6)
C11 C10 C9 120.8(6)
C11 C10 H10 119.6
C9 C10 H10 119.6
C12 C11 C10 121.2(6)
C12 C11 H11 119.4
C10 C11 H11 119.4
C11 C12 C13 118.8(7)
C11 C12 H12 120.6
C13 C12 H12 120.6
C12 C13 C14 121.0(7)
C12 C13 H13 119.5
C14 C13 H13 119.5
C13 C14 C9 120.4(6)
C13 C14 H14 119.8
C9 C14 H14 119.8

loop_
_geom_bond_atom_site_label_1
_geom_bond_atom_site_label_2
_geom_bond_distance
Au1 C1 1.984(6)
Au1 Cl1 2.2768(15)
N1 C1 1.361(7)
N1 C3 1.375(7)
N1 C4 1.497(7)
N2 C1 1.359(7)
N2 C2 1.367(7)
N2 C8 1.459(8)
C2 C3 1.342(9)
C2 H2 0.9300
C3 H3 0.9300
C4 C6 1.514(9)
C4 C5 1.523(10)
C4 C7 1.534(9)
C5 H5A 0.9600
C5 H5B 0.9600
C5 H5C 0.9600
C6 H6A 0.9600
C6 H6B 0.9600
C6 H6C 0.9600
C7 H7A 0.9600
C7 H7B 0.9600
C7 H7C 0.9600
C8 C9 1.510(9)
C8 H8A 0.9700
C8 H8B 0.9700
C9 C10 1.381(8)
C9 C14 1.389(9)
C10 C11 1.374(9)
C10 H10 0.9300
C11 C12 1.357(10)
C11 H11 0.9300
C12 C13 1.369(11)
C12 H12 0.9300
C13 C14 1.377(11)
C13 H13 0.9300
C14 H14 0.9300

loop_
_geom_torsion_atom_site_label_1
_geom_torsion_atom_site_label_2
_geom_torsion_atom_site_label_3
_geom_torsion_atom_site_label_4
_geom_torsion
C2 N2 C1 N1 -0.3(7)
C8 N2 C1 N1 174.5(6)
C2 N2 C1 Au1 177.5(5)
C8 N2 C1 Au1 -7.7(9)
C3 N1 C1 N2 0.3(7)
C4 N1 C1 N2 -176.7(5)
C3 N1 C1 Au1 -177.4(5)
C4 N1 C1 Au1 5.7(9)
Cl1 Au1 C1 N2 -71(9)
Cl1 Au1 C1 N1 107(8)
C1 N2 C2 C3 0.2(8)
C8 N2 C2 C3 -174.6(6)
N2 C2 C3 N1 0.0(8)
C1 N1 C3 C2 -0.2(8)
C4 N1 C3 C2 176.7(6)
C1 N1 C4 C6 -61.0(8)
C3 N1 C4 C6 122.6(7)
C1 N1 C4 C5 60.7(8)
C3 N1 C4 C5 -115.8(7)
C1 N1 C4 C7 179.8(6)
C3 N1 C4 C7 3.3(9)
C1 N2 C8 C9 136.8(6)
C2 N2 C8 C9 -49.2(9)
N2 C8 C9 C10 114.4(7)
N2 C8 C9 C14 -66.3(8)
C14 C9 C10 C11 0.9(10)
C8 C9 C10 C11 -179.7(6)
C9 C10 C11 C12 1.2(10)
C10 C11 C12 C13 -2.5(11)
C11 C12 C13 C14 1.5(11)
C12 C13 C14 C9 0.6(11)
C10 C9 C14 C13 -1.8(10)
C8 C9 C14 C13 178.9(6)
